data_4308235
loop_
_publ_author_name
'Samuel A. Delp'
'Colleen Munro-Leighton'
'Laurel A. Goj'
'Magaly A. Ram\'irez'
'T. Brent Gunnoe'
'Jeffrey L. Petersen'
'Paul D. Boyle'

_publ_contact_author_address
;Department of Chemistry
North Carolina State University
Raleigh, NC  27695-8204
;
_publ_contact_author_email brent_gunnoe@ncsu.edu
_publ_contact_author_fax '(919) 515-8909'
_publ_contact_author_name 'T. Brent Gunnoe'
_publ_contact_author_phone '(919) 513-3704'
_publ_section_title
;
Addition of S-H Bonds across Electron-Deficient Olefins Catalyzed by
Well-Defined Copper(I) Thiolate Complexes
;
_journal_name_full 'Inorganic Chemistry'
_journal_page_first 2365
_journal_page_last 2367
_journal_paper_doi 10.1021/ic070268s
_journal_volume 46
_journal_year 2007
_chemical_formula_moiety 'C27 H29 Cu N2 S '
_chemical_formula_sum 'C27 H29 Cu N2 S'
_chemical_formula_weight 477.14
_chemical_name_systematic ?
_space_group_IT_number 14
_symmetry_cell_setting monoclinic
_symmetry_space_group_name_Hall '-P 2ybc'
_symmetry_space_group_name_H-M 'P 1 21/c 1'
_cell_angle_alpha 90.0
_cell_angle_beta 98.838(4)
_cell_angle_gamma 90.0
_cell_formula_units_Z 4
_cell_length_a 11.5020(9)
_cell_length_b 13.5067(11)
_cell_length_c 15.4858(14)
_cell_measurement_reflns_used 7685
_cell_measurement_temperature 110
_cell_measurement_theta_max 25.03
_cell_measurement_theta_min 2.55
_cell_volume 2377.2(3)
_computing_cell_refinement Apex2
_computing_data_collection Apex2
_computing_data_reduction SAINT+
_computing_molecular_graphics NRCVAX
_computing_publication_material cif2tables.py
_computing_structure_refinement 'NRCVAX LSTSQ'
_computing_structure_solution SIR92
_diffrn_ambient_temperature 110
_diffrn_measured_fraction_theta_full 1.00
_diffrn_measurement_device_type 'Bruker-Nonius X8 Apex2'
_diffrn_measurement_method 'omega and phi scans'
_diffrn_radiation_monochromator graphite
_diffrn_radiation_source 'xray tube'
_diffrn_radiation_type 'Molybdenum K\a'
_diffrn_radiation_wavelength 0.71073
_diffrn_reflns_av_R_equivalents 0.039
_diffrn_reflns_limit_h_max 13
_diffrn_reflns_limit_h_min -13
_diffrn_reflns_limit_k_max 16
_diffrn_reflns_limit_k_min 0
_diffrn_reflns_limit_l_max 18
_diffrn_reflns_limit_l_min 0
_diffrn_reflns_number 105462
_diffrn_reflns_theta_full 25.03
_diffrn_reflns_theta_max 25.03
_diffrn_reflns_theta_min 1.00
_exptl_absorpt_coefficient_mu 1.02
_exptl_absorpt_correction_T_max 1.0000
_exptl_absorpt_correction_T_min 0.8322
_exptl_absorpt_correction_type multi-scan
_exptl_absorpt_process_details SADABS
_exptl_crystal_colour colorless
_exptl_crystal_density_diffrn 1.333
_exptl_crystal_description plates
_exptl_crystal_F_000 1002.30
_exptl_crystal_size_max 0.30
_exptl_crystal_size_mid 0.14
_exptl_crystal_size_min 0.04
_refine_diff_density_max 0.50
_refine_diff_density_min -0.38
_refine_ls_extinction_method none
_refine_ls_goodness_of_fit_ref 1.78
_refine_ls_hydrogen_treatment constr
_refine_ls_matrix_type full
_refine_ls_number_parameters 280
_refine_ls_number_reflns 3793
_refine_ls_R_factor_all 0.042
_refine_ls_R_factor_gt 0.036
_refine_ls_shift/su_max 0.001
_refine_ls_structure_factor_coef F
_refine_ls_weighting_details '1/(\s^2^(F)+0.0005F^2^) '
_refine_ls_weighting_scheme sigma
_refine_ls_wR_factor_all 0.051
_refine_ls_wR_factor_ref 0.050
_reflns_number_gt 3793
_reflns_number_total 4207
_reflns_threshold_expression 'Inet > 1.0\s(Inet)'
_cod_duplicate_entry 4308230
_cod_data_source_file ic070268ssi20070210_073532_1.cif
_cod_data_source_block (IMes)Cu(SPh)
_cod_depositor_comments
;
 Changing the _atom_site_occupancy data item value from '.' to '1'
 for all fully occupied atom sites.

 Antanas Vaitkus,
 2017-02-19
;
_cod_original_sg_symbol_H-M 'P 21/c'
_cod_original_formula_sum 'C27 H29 Cu N2 S '
_cod_database_code 4308235

loop_
_symmetry_equiv_pos_as_xyz
x,y,z
-x,-y,-z
-x,1/2+y,1/2-z
x,1/2-y,1/2+z

loop_
_atom_site_label
_atom_site_fract_x
_atom_site_fract_y
_atom_site_fract_z
_atom_site_U_iso_or_equiv
_atom_site_adp_type
_atom_site_calc_flag
_atom_site_refinement_flags
_atom_site_type_symbol
_atom_site_occupancy
Cu1 0.19659(2) 0.164827(18) 0.295550(19) 0.02099(18) Uani ? . Cu 1
S1 0.27116(5) 0.30145(4) 0.28733(4) 0.0291(3) Uani ? . S 1
N1 0.14385(15) -0.03016(13) 0.35101(12) 0.0201(10) Uani ? . N 1
N2 0.03685(15) 0.01764(12) 0.22533(12) 0.0189(10) Uani ? . N 1
C1 0.12394(18) 0.04589(16) 0.29111(15) 0.0203(11) Uani ? . C 1
C2 0.06960(19) -0.10387(15) 0.32236(16) 0.0223(13) Uani ? . C 1
C3 0.00260(18) -0.07352(15) 0.24448(15) 0.0213(12) Uani ? . C 1
C4 0.23547(18) -0.03745(15) 0.42909(14) 0.0197(12) Uani ? . C 1
C5 0.23344(18) 0.01300(15) 0.51443(15) 0.0209(12) Uani ? . C 1
C6 0.32123(19) -0.00125(16) 0.58857(15) 0.0221(12) Uani ? . C 1
C7 0.40749(19) -0.06339(17) 0.58046(16) 0.0245(12) Uani ? . C 1
C8 0.40811(20) -0.11014(16) 0.49277(16) 0.0263(13) Uani ? . C 1
C9 0.32383(19) -0.09725(16) 0.41534(15) 0.0224(13) Uani ? . C 1
C10 0.1386(2) 0.07797(18) 0.52910(16) 0.0286(12) Uani ? . C 1
C11 0.4998(2) -0.08198(19) 0.66289(17) 0.0346(14) Uani ? . C 1
C12 0.3300(2) -0.14403(17) 0.31938(17) 0.0273(13) Uani ? . C 1
C13 -0.00990(19) 0.07636(15) 0.14483(14) 0.0198(11) Uani ? . C 1
C14 -0.11873(19) 0.10948(15) 0.14034(15) 0.0211(11) Uani ? . C 1
C15 -0.1591(2) 0.16990(15) 0.06378(16) 0.0244(12) Uani ? . C 1
C16 -0.0927(2) 0.19652(16) -0.00532(16) 0.0253(12) Uani ? . C 1
C17 0.0131(2) 0.15959(16) 0.00089(16) 0.0258(13) Uani ? . C 1
C18 0.05658(19) 0.09767(15) 0.07437(15) 0.0223(11) Uani ? . C 1
C19 -0.19234(19) 0.07995(17) 0.21272(16) 0.0266(14) Uani ? . C 1
C20 -0.1373(2) 0.26372(18) -0.08587(18) 0.0360(15) Uani ? . C 1
C21 0.1702(2) 0.05376(18) 0.07490(17) 0.0285(13) Uani ? . C 1
C22 0.36583(20) 0.31698(16) 0.39478(17) 0.0264(13) Uani ? . C 1
C23 0.4633(2) 0.36850(19) 0.39151(20) 0.0365(15) Uani ? . C 1
C24 0.5358(2) 0.38807(20) 0.4750(2) 0.0472(17) Uani ? . C 1
C25 0.5124(2) 0.35680(20) 0.5630(2) 0.0440(16) Uani ? . C 1
C26 0.4178(2) 0.3051(2) 0.56759(19) 0.0370(14) Uani ? . C 1
C27 0.34593(20) 0.28463(18) 0.48445(17) 0.0305(14) Uani ? . C 1
H2 0.064 -0.166 0.351 0.0269 Uiso ? . H 1
H3 -0.057 -0.111 0.210 0.0256 Uiso ? . H 1
H6 0.318 0.033 0.642 0.0266 Uiso ? . H 1
H8 0.472 -0.153 0.488 0.0315 Uiso ? . H 1
H10a 0.067 0.039 0.532 0.0428 Uiso ? . H 1
H10b 0.123 0.126 0.481 0.0428 Uiso ? . H 1
H10c 0.161 0.113 0.584 0.0428 Uiso ? . H 1
H11a 0.491 -0.031 0.707 0.0521 Uiso ? . H 1
H11b 0.579 -0.079 0.647 0.0521 Uiso ? . H 1
H11c 0.487 -0.148 0.687 0.0521 Uiso ? . H 1
H12a 0.269 -0.195 0.306 0.0408 Uiso ? . H 1
H12b 0.408 -0.174 0.319 0.0408 Uiso ? . H 1
H12c 0.317 -0.092 0.275 0.0408 Uiso ? . H 1
H15 -0.237 0.194 0.058 0.0293 Uiso ? . H 1
H17 0.061 0.173 -0.043 0.0310 Uiso ? . H 1
H19a -0.228 0.015 0.199 0.0395 Uiso ? . H 1
H19b -0.255 0.129 0.215 0.0395 Uiso ? . H 1
H19c -0.141 0.078 0.269 0.0395 Uiso ? . H 1
H20a -0.124 0.333 -0.070 0.0538 Uiso ? . H 1
H20b -0.222 0.252 -0.105 0.0538 Uiso ? . H 1
H20c -0.094 0.248 -0.134 0.0538 Uiso ? . H 1
H21a 0.193 0.059 0.017 0.0426 Uiso ? . H 1
H21b 0.167 -0.016 0.091 0.0426 Uiso ? . H 1
H21c 0.228 0.088 0.117 0.0426 Uiso ? . H 1
H23 0.484 0.391 0.338 0.0437 Uiso ? . H 1
H24 0.606 0.425 0.473 0.0568 Uiso ? . H 1
H25 0.565 0.374 0.614 0.0524 Uiso ? . H 1
H26 0.398 0.282 0.621 0.0443 Uiso ? . H 1
H27 0.277 0.246 0.487 0.0367 Uiso ? . H 1

loop_
_atom_site_aniso_label
_atom_site_aniso_U_11
_atom_site_aniso_U_22
_atom_site_aniso_U_33
_atom_site_aniso_U_12
_atom_site_aniso_U_13
_atom_site_aniso_U_23
_atom_site_aniso_type_symbol
Cu1 0.01782(18) 0.01092(18) 0.0326(2) -0.00112(9) -0.00140(13) 0.00025(11) Cu
S1 0.0273(3) 0.0144(3) 0.0423(4) -0.0032(2) -0.0053(3) 0.0047(3) S
N1 0.0168(9) 0.0129(9) 0.0299(11) -0.0001(7) 0.0014(8) -0.0017(8) N
N2 0.0171(9) 0.0107(9) 0.0280(11) 0.0002(7) 0.0005(8) -0.0005(8) N
C1 0.0183(11) 0.0153(12) 0.0269(13) 0.0028(8) 0.0025(10) -0.0005(9) C
C2 0.0223(12) 0.0109(11) 0.0338(15) -0.0025(9) 0.0044(10) -0.0008(9) C
C3 0.0193(12) 0.0122(11) 0.0319(14) -0.0026(9) 0.0023(10) -0.0026(9) C
C4 0.0175(11) 0.0117(11) 0.0292(13) -0.0002(8) 0.0015(9) 0.0028(9) C
C5 0.0189(11) 0.0135(11) 0.0301(14) -0.0026(8) 0.0035(10) 0.0020(9) C
C6 0.0237(12) 0.0154(12) 0.0274(14) -0.0049(9) 0.0047(10) -0.0029(9) C
C7 0.0191(12) 0.0169(12) 0.0358(15) -0.0023(9) -0.0014(10) 0.0053(10) C
C8 0.0228(12) 0.0157(12) 0.0395(15) 0.0042(9) 0.0022(11) 0.0012(10) C
C9 0.0219(12) 0.0131(11) 0.0325(14) -0.0015(9) 0.0052(10) 0.0012(9) C
C10 0.0233(12) 0.0253(14) 0.0370(15) 0.0016(10) 0.0035(11) -0.0063(11) C
C11 0.0319(14) 0.0263(14) 0.0414(17) 0.0019(10) -0.0070(12) -0.0006(11) C
C12 0.0258(13) 0.0210(13) 0.0348(15) 0.0049(9) 0.0042(11) -0.0002(10) C
C13 0.0226(12) 0.0101(11) 0.0247(13) -0.0019(8) -0.0027(10) -0.0023(9) C
C14 0.0228(12) 0.0106(11) 0.0283(14) -0.0017(8) -0.0012(10) -0.0048(9) C
C15 0.0256(13) 0.0124(12) 0.0321(15) 0.0029(9) -0.0054(11) -0.0060(9) C
C16 0.0352(14) 0.0102(11) 0.0274(14) -0.0006(9) -0.0049(11) -0.0025(9) C
C17 0.0354(15) 0.0161(13) 0.0262(14) -0.0090(9) 0.0058(11) -0.0035(9) C
C18 0.0243(12) 0.0124(11) 0.0283(14) -0.0041(9) -0.0016(10) -0.0046(9) C
C19 0.0225(13) 0.0161(13) 0.0402(16) 0.0015(9) 0.0016(11) -0.0006(10) C
C20 0.0473(16) 0.0206(14) 0.0371(16) 0.0057(11) -0.0027(13) 0.0024(11) C
C21 0.0243(13) 0.0235(13) 0.0380(15) -0.0038(10) 0.0060(11) -0.0020(11) C
C22 0.0205(12) 0.0099(11) 0.0472(17) 0.0022(9) 0.0003(11) -0.0036(10) C
C23 0.0267(14) 0.0222(13) 0.0588(19) -0.0028(10) 0.0007(13) 0.0050(12) C
C24 0.0261(14) 0.0258(15) 0.084(2) -0.0055(11) -0.0105(15) 0.0009(15) C
C25 0.0354(16) 0.0281(15) 0.061(2) 0.0089(12) -0.0180(14) -0.0155(14) C
C26 0.0321(15) 0.0328(15) 0.0449(18) 0.0140(12) 0.0025(13) -0.0032(12) C
C27 0.0217(12) 0.0219(13) 0.0475(17) 0.0056(10) 0.0040(11) -0.0027(11) C

loop_
_atom_type_symbol
_atom_type_description
_atom_type_scat_dispersion_real
_atom_type_scat_dispersion_imag
_atom_type_scat_source
C ? 0.003 0.002 'International Tables Vol. IV Table 2.2B'
H ? 0.000 0.000 'International Tables Vol. IV Table 2.2B'
Cu ? 0.320 1.265 'International Tables Vol. IV Table 2.2B'
N ? 0.006 0.003 'International Tables Vol. IV Table 2.2B'
S ? 0.125 0.123 'International Tables Vol. IV Table 2.2B'

loop_
_geom_angle_atom_site_label_1
_geom_angle_atom_site_label_2
_geom_angle_atom_site_label_3
_geom_angle
_geom_angle_site_symmetry_1
_geom_angle_site_symmetry_2
_geom_angle_site_symmetry_3
_geom_angle_publ_flag
S1 Cu1 C1 174.06(8) ? ? ? ?
Cu1 S1 C22 103.88(8) ? ? ? ?
C1 N1 C2 107.38(18) ? ? ? ?
C1 N1 C4 128.51(17) ? ? ? ?
C2 N1 C4 123.90(18) ? ? ? ?
C1 N2 C3 107.33(18) ? ? ? ?
C1 N2 C13 126.65(17) ? ? ? ?
C3 N2 C13 126.00(17) ? ? ? ?
Cu1 C1 N1 127.47(16) ? ? ? ?
Cu1 C1 N2 123.87(16) ? ? ? ?
N1 C1 N2 108.65(18) ? ? ? ?
N1 C2 C3 107.93(18) ? ? ? ?
N1 C2 H2 125.9 ? ? ? ?
C3 C2 H2 126.2 ? ? ? ?
N2 C3 C2 108.70(18) ? ? ? ?
N2 C3 H3 125.6 ? ? ? ?
C2 C3 H3 125.7 ? ? ? ?
N1 C4 C5 126.00(18) ? ? ? ?
N1 C4 C9 111.86(19) ? ? ? ?
C5 C4 C9 122.13(20) ? ? ? ?
C4 C5 C6 123.28(19) ? ? ? ?
C4 C5 C10 122.16(20) ? ? ? ?
C6 C5 C10 114.5(2) ? ? ? ?
C5 C6 C7 117.4(2) ? ? ? ?
C5 C6 H6 121.3 ? ? ? ?
C7 C6 H6 121.3 ? ? ? ?
C6 C7 C8 117.5(2) ? ? ? ?
C6 C7 C11 117.0(2) ? ? ? ?
C8 C7 C11 125.45(20) ? ? ? ?
C7 C8 C9 127.64(20) ? ? ? ?
C7 C8 H8 116.2 ? ? ? ?
C9 C8 H8 116.1 ? ? ? ?
C4 C9 C8 111.9(2) ? ? ? ?
C4 C9 C12 121.31(20) ? ? ? ?
C8 C9 C12 126.80(19) ? ? ? ?
C5 C10 H10a 109.6 ? ? ? ?
C5 C10 H10b 109.5 ? ? ? ?
C5 C10 H10c 109.3 ? ? ? ?
H10a C10 H10b 109.5 ? ? ? ?
H10a C10 H10c 109.5 ? ? ? ?
H10b C10 H10c 109.5 ? ? ? ?
C7 C11 H11a 109.3 ? ? ? ?
C7 C11 H11b 109.6 ? ? ? ?
C7 C11 H11c 109.5 ? ? ? ?
H11a C11 H11b 109.5 ? ? ? ?
H11a C11 H11c 109.5 ? ? ? ?
H11b C11 H11c 109.5 ? ? ? ?
C9 C12 H12a 109.5 ? ? ? ?
C9 C12 H12b 109.4 ? ? ? ?
C9 C12 H12c 109.46 ? ? ? ?
H12a C12 H12b 109.5 ? ? ? ?
H12a C12 H12c 109.5 ? ? ? ?
H12b C12 H12c 109.5 ? ? ? ?
N2 C13 C14 115.92(19) ? ? ? ?
N2 C13 C18 124.30(18) ? ? ? ?
C14 C13 C18 119.8(2) ? ? ? ?
C13 C14 C15 114.4(2) ? ? ? ?
C13 C14 C19 119.41(20) ? ? ? ?
C15 C14 C19 126.13(19) ? ? ? ?
C14 C15 C16 127.0(2) ? ? ? ?
C14 C15 H15 116.4 ? ? ? ?
C16 C15 H15 116.6 ? ? ? ?
C15 C16 C17 116.2(2) ? ? ? ?
C15 C16 C20 125.9(2) ? ? ? ?
C17 C16 C20 117.9(2) ? ? ? ?
C16 C17 C18 119.1(2) ? ? ? ?
C16 C17 H17 120.4 ? ? ? ?
C18 C17 H17 120.5 ? ? ? ?
C13 C18 C17 123.4(2) ? ? ? ?
C13 C18 C21 119.8(2) ? ? ? ?
C17 C18 C21 116.8(2) ? ? ? ?
C14 C19 H19a 109.5 ? ? ? ?
C14 C19 H19b 109.5 ? ? ? ?
C14 C19 H19c 109.48 ? ? ? ?
H19a C19 H19b 109.5 ? ? ? ?
H19a C19 H19c 109.5 ? ? ? ?
H19b C19 H19c 109.5 ? ? ? ?
C16 C20 H20a 109.6 ? ? ? ?
C16 C20 H20b 109.4 ? ? ? ?
C16 C20 H20c 109.5 ? ? ? ?
H20a C20 H20b 109.5 ? ? ? ?
H20a C20 H20c 109.5 ? ? ? ?
H20b C20 H20c 109.5 ? ? ? ?
C18 C21 H21a 109.6 ? ? ? ?
C18 C21 H21b 109.3 ? ? ? ?
C18 C21 H21c 109.5 ? ? ? ?
H21a C21 H21b 109.5 ? ? ? ?
H21a C21 H21c 109.5 ? ? ? ?
H21b C21 H21c 109.5 ? ? ? ?
S1 C22 C23 114.1(2) ? ? ? ?
S1 C22 C27 129.99(17) ? ? ? ?
C23 C22 C27 115.9(2) ? ? ? ?
C22 C23 C24 115.7(3) ? ? ? ?
C22 C23 H23 122.1 ? ? ? ?
C24 C23 H23 122.2 ? ? ? ?
C23 C24 C25 127.2(2) ? ? ? ?
C23 C24 H24 116.4 ? ? ? ?
C25 C24 H24 116.4 ? ? ? ?
C24 C25 C26 118.1(3) ? ? ? ?
C24 C25 H25 121.1 ? ? ? ?
C26 C25 H25 120.8 ? ? ? ?
C25 C26 C27 114.9(3) ? ? ? ?
C25 C26 H26 122.7 ? ? ? ?
C27 C26 H26 122.4 ? ? ? ?
C22 C27 C26 128.2(2) ? ? ? ?
C22 C27 H27 115.9 ? ? ? ?
C26 C27 H27 115.9 ? ? ? ?

loop_
_geom_bond_atom_site_label_1
_geom_bond_atom_site_label_2
_geom_bond_distance
_geom_bond_site_symmetry_1
_geom_bond_site_symmetry_2
_geom_bond_publ_flag
Cu1 S1 2.0471(6) ? ? ?
Cu1 C1 1.807(2) ? ? ?
S1 C22 1.855(3) ? ? ?
N1 C1 1.379(3) ? ? ?
N1 C2 1.342(3) ? ? ?
N1 C4 1.480(3) ? ? ?
N2 C1 1.369(3) ? ? ?
N2 C3 1.340(3) ? ? ?
N2 C13 1.505(3) ? ? ?
C2 C3 1.390(3) ? ? ?
C2 H2 0.950 ? ? ?
C3 H3 0.950 ? ? ?
C4 C5 1.490(3) ? ? ?
C4 C9 1.341(3) ? ? ?
C5 C6 1.421(3) ? ? ?
C5 C10 1.445(3) ? ? ?
C6 C7 1.320(3) ? ? ?
C6 H6 0.950 ? ? ?
C7 C8 1.499(3) ? ? ?
C7 C11 1.550(3) ? ? ?
C8 C9 1.432(3) ? ? ?
C8 H8 0.950 ? ? ?
C9 C12 1.626(3) ? ? ?
C10 H10a 0.980 ? ? ?
C10 H10b 0.980 ? ? ?
C10 H10c 0.980 ? ? ?
C11 H11a 0.980 ? ? ?
C11 H11b 0.980 ? ? ?
C11 H11c 0.980 ? ? ?
C12 H12a 0.980 ? ? ?
C12 H12b 0.980 ? ? ?
C12 H12c 0.980 ? ? ?
C13 C14 1.321(3) ? ? ?
C13 C18 1.454(3) ? ? ?
C14 C15 1.455(3) ? ? ?
C14 C19 1.557(3) ? ? ?
C15 C16 1.452(4) ? ? ?
C15 H15 0.950 ? ? ?
C16 C17 1.306(4) ? ? ?
C16 C20 1.564(3) ? ? ?
C17 C18 1.438(3) ? ? ?
C17 H17 0.950 ? ? ?
C18 C21 1.434(3) ? ? ?
C19 H19a 0.980 ? ? ?
C19 H19b 0.980 ? ? ?
C19 H19c 0.980 ? ? ?
C20 H20a 0.980 ? ? ?
C20 H20b 0.980 ? ? ?
C20 H20c 0.980 ? ? ?
C21 H21a 0.980 ? ? ?
C21 H21b 0.980 ? ? ?
C21 H21c 0.980 ? ? ?
C22 C23 1.327(3) ? ? ?
C22 C27 1.506(4) ? ? ?
C23 C24 1.451(4) ? ? ?
C23 H23 0.950 ? ? ?
C24 C25 1.490(5) ? ? ?
C24 H24 0.950 ? ? ?
C25 C26 1.304(4) ? ? ?
C25 H25 0.950 ? ? ?
C26 C27 1.446(4) ? ? ?
C26 H26 0.950 ? ? ?
C27 H27 0.950 ? ? ?

loop_
_geom_contact_atom_site_label_1
_geom_contact_atom_site_label_2
_geom_contact_distance
_geom_contact_site_symmetry_1
_geom_contact_site_symmetry_2
_geom_contact_publ_flag
? ? ? ? ? ?

loop_
_geom_torsion_atom_site_label_1
_geom_torsion_atom_site_label_2
_geom_torsion_atom_site_label_3
_geom_torsion_atom_site_label_4
_geom_torsion
_geom_torsion_site_symmetry_1
_geom_torsion_site_symmetry_2
_geom_torsion_site_symmetry_3
_geom_torsion_site_symmetry_4
_geom_torsion_publ_flag
C1 Cu1 S1 C22 -175.67(18) ? ? ? ? ?
S1 Cu1 C1 N1 167.3(3) ? ? ? ? ?
S1 Cu1 C1 N2 -13.31(13) ? ? ? ? ?
Cu1 S1 C22 C23 146.8(3) ? ? ? ? ?
Cu1 S1 C22 C27 -36.57(18) ? ? ? ? ?
C2 N1 C1 Cu1 179.3(4) ? ? ? ? ?
C2 N1 C1 N2 -0.19(20) ? ? ? ? ?
C4 N1 C1 Cu1 -5.86(14) ? ? ? ? ?
C4 N1 C1 N2 174.7(4) ? ? ? ? ?
C1 N1 C2 C3 -0.3(2) ? ? ? ? ?
C4 N1 C2 C3 -175.5(4) ? ? ? ? ?
C1 N1 C4 C5 77.8(3) ? ? ? ? ?
C1 N1 C4 C9 -102.9(4) ? ? ? ? ?
C2 N1 C4 C5 -108.1(4) ? ? ? ? ?
C2 N1 C4 C9 71.2(3) ? ? ? ? ?
C3 N2 C1 Cu1 -178.8(4) ? ? ? ? ?
C3 N2 C1 N1 0.64(19) ? ? ? ? ?
C13 N2 C1 Cu1 2.79(14) ? ? ? ? ?
C13 N2 C1 N1 -177.7(4) ? ? ? ? ?
C1 N2 C3 C2 -0.8(2) ? ? ? ? ?
C13 N2 C3 C2 177.5(4) ? ? ? ? ?
C1 N2 C13 C14 -111.4(4) ? ? ? ? ?
C1 N2 C13 C18 68.6(3) ? ? ? ? ?
C3 N2 C13 C14 70.5(3) ? ? ? ? ?
C3 N2 C13 C18 -109.5(4) ? ? ? ? ?
N1 C2 C3 N2 0.72(17) ? ? ? ? ?
N1 C4 C5 C6 176.5(4) ? ? ? ? ?
N1 C4 C5 C10 -1.15(19) ? ? ? ? ?
C9 C4 C5 C6 -2.8(2) ? ? ? ? ?
C9 C4 C5 C10 179.6(5) ? ? ? ? ?
N1 C4 C9 C8 -175.7(4) ? ? ? ? ?
N1 C4 C9 C12 5.94(18) ? ? ? ? ?
C5 C4 C9 C8 3.7(2) ? ? ? ? ?
C5 C4 C9 C12 -174.7(4) ? ? ? ? ?
C4 C5 C6 C7 -0.8(2) ? ? ? ? ?
C10 C5 C6 C7 177.0(5) ? ? ? ? ?
C5 C6 C7 C8 2.5(2) ? ? ? ? ?
C5 C6 C7 C11 -177.4(5) ? ? ? ? ?
C6 C7 C8 C9 -1.4(2) ? ? ? ? ?
C11 C7 C8 C9 178.5(5) ? ? ? ? ?
C7 C8 C9 C4 -1.9(2) ? ? ? ? ?
C7 C8 C9 C12 176.4(4) ? ? ? ? ?
N2 C13 C14 C15 177.2(4) ? ? ? ? ?
N2 C13 C14 C19 -4.44(18) ? ? ? ? ?
C18 C13 C14 C15 -2.8(2) ? ? ? ? ?
C18 C13 C14 C19 175.6(4) ? ? ? ? ?
N2 C13 C18 C17 -175.6(4) ? ? ? ? ?
N2 C13 C18 C21 6.19(19) ? ? ? ? ?
C14 C13 C18 C17 4.3(2) ? ? ? ? ?
C14 C13 C18 C21 -173.9(5) ? ? ? ? ?
C13 C14 C15 C16 -0.3(2) ? ? ? ? ?
C19 C14 C15 C16 -178.6(4) ? ? ? ? ?
C14 C15 C16 C17 2.3(2) ? ? ? ? ?
C14 C15 C16 C20 -178.5(5) ? ? ? ? ?
C15 C16 C17 C18 -0.8(2) ? ? ? ? ?
C20 C16 C17 C18 179.9(5) ? ? ? ? ?
C16 C17 C18 C13 -2.3(2) ? ? ? ? ?
C16 C17 C18 C21 175.9(5) ? ? ? ? ?
S1 C22 C23 C24 176.0(5) ? ? ? ? ?
C27 C22 C23 C24 -1.2(2) ? ? ? ? ?
S1 C22 C27 C26 -174.6(4) ? ? ? ? ?
C23 C22 C27 C26 2.0(3) ? ? ? ? ?
C22 C23 C24 C25 0.0(3) ? ? ? ? ?
C23 C24 C25 C26 0.9(3) ? ? ? ? ?
C24 C25 C26 C27 -0.2(2) ? ? ? ? ?
C25 C26 C27 C22 -1.2(3) ? ? ? ? ?
